data_2300494
loop_
_publ_author_name
'Krause, Lennard'
'Herbst-Irmer, Regine'
'Sheldrick, George M.'
'Stalke, Dietmar'

_publ_section_title
;
 Comparison of silver and molybdenum microfocus X-ray sources for
 single-crystal structure determination
;
_journal_coeditor_code aj5242
_journal_issue 1
_journal_name_full 'Journal of Applied Crystallography'
_journal_paper_doi 10.1107/S1600576714022985
_journal_volume 48
_journal_year 2015
_chemical_formula_moiety 'C16 H13 Br2 N'
_chemical_formula_sum 'C16 H13 Br2 N'
_chemical_formula_weight 379.09
_chemical_name_systematic
;
 ?
;
_space_group_crystal_system monoclinic
_space_group_IT_number 14
_space_group_name_Hall '-P 2yn'
_space_group_name_H-M_alt 'P 1 21/n 1'
_symmetry_space_group_name_Hall '-P 2yn'
_symmetry_space_group_name_H-M 'P 1 21/n 1'
_atom_sites_solution_hydrogens geom
_audit_creation_method SHELXL-2014
_cell_angle_alpha 90
_cell_angle_beta 97.32(2)
_cell_angle_gamma 90
_cell_formula_units_Z 4
_cell_length_a 9.599(2)
_cell_length_b 8.378(2)
_cell_length_c 17.194(3)
_cell_measurement_reflns_used 9736
_cell_measurement_temperature 100(2)
_cell_measurement_theta_max 26.757
_cell_measurement_theta_min 2.3135
_cell_volume 1371.5(5)
_computing_cell_refinement 'SAINT V7.68A'
_computing_data_collection 'APEX2 v2012.2'
_computing_data_reduction 'SAINT V7.68A'
_computing_structure_refinement 'SHELXL-2014 (Sheldrick, 2014)'
_computing_structure_solution 'SHELXS-2012 (Sheldrick, 2012)'
_diffrn_ambient_temperature 100(2)
_diffrn_measured_fraction_theta_full 1.000
_diffrn_measured_fraction_theta_max 1.000
_diffrn_measurement_device_type 'Bruker Smart APEX II Quazar'
_diffrn_measurement_method 'omega scans'
_diffrn_radiation_type MoK\a
_diffrn_radiation_wavelength 0.71073
_diffrn_reflns_av_R_equivalents 0.0232
_diffrn_reflns_av_unetI/netI 0.0100
_diffrn_reflns_Laue_measured_fraction_full 1.000
_diffrn_reflns_Laue_measured_fraction_max 1.000
_diffrn_reflns_limit_h_max 12
_diffrn_reflns_limit_h_min -12
_diffrn_reflns_limit_k_max 10
_diffrn_reflns_limit_k_min -10
_diffrn_reflns_limit_l_max 21
_diffrn_reflns_limit_l_min -21
_diffrn_reflns_number 34451
_diffrn_reflns_point_group_measured_fraction_full 1.000
_diffrn_reflns_point_group_measured_fraction_max 1.000
_diffrn_reflns_theta_full 25.242
_diffrn_reflns_theta_max 26.755
_diffrn_reflns_theta_min 2.313
_diffrn_source 'INCOATEC Microsource'
_exptl_absorpt_coefficient_mu 5.895
_exptl_absorpt_correction_T_max 0.5190
_exptl_absorpt_correction_T_min 0.4524
_exptl_absorpt_correction_type multi-scan
_exptl_absorpt_process_details SADABS-2014/4
_exptl_crystal_density_diffrn 1.836
_exptl_crystal_F_000 744
_exptl_crystal_size_max 0.200
_exptl_crystal_size_mid 0.160
_exptl_crystal_size_min 0.150
_refine_diff_density_max 0.788
_refine_diff_density_min -0.585
_refine_diff_density_rms 0.069
_refine_ls_extinction_method none
_refine_ls_goodness_of_fit_ref 1.082
_refine_ls_hydrogen_treatment constr
_refine_ls_matrix_type full
_refine_ls_number_parameters 173
_refine_ls_number_reflns 2918
_refine_ls_number_restraints 0
_refine_ls_restrained_S_all 1.082
_refine_ls_R_factor_all 0.0211
_refine_ls_R_factor_gt 0.0197
_refine_ls_shift/su_max 0.000
_refine_ls_shift/su_mean 0.000
_refine_ls_structure_factor_coef Fsqd
_refine_ls_weighting_details 'w=1/[\s^2^(Fo^2^)+(0.0260P)^2^+1.6275P] where P=(Fo^2^+2Fc^2^)/3'
_refine_ls_weighting_scheme calc
_refine_ls_wR_factor_gt 0.0535
_refine_ls_wR_factor_ref 0.0541
_reflns_Friedel_coverage 0.000
_reflns_number_gt 2754
_reflns_number_total 2918
_reflns_threshold_expression 'I > 2\s(I)'
_cod_data_source_file aj5242sup1.cif
_cod_data_source_block 5-(Mo)
_cod_database_code 2300494
_shelx_space_group_comment
;
The symmetry employed for this shelxl refinement is uniquely defined
by the following loop, which should always be used as a source of
symmetry information in preference to the above space-group names.
They are only intended as comments.
;
_shelx_estimated_absorpt_t_min 0.385
_shelx_estimated_absorpt_t_max 0.472
_shelxl_version_number 2014-3

loop_
_space_group_symop_operation_xyz
'x, y, z'
'-x+1/2, y+1/2, -z+1/2'
'-x, -y, -z'
'x-1/2, -y-1/2, z-1/2'

loop_
_atom_site_label
_atom_site_type_symbol
_atom_site_fract_x
_atom_site_fract_y
_atom_site_fract_z
_atom_site_U_iso_or_equiv
_atom_site_adp_type
_atom_site_occupancy
_atom_site_site_symmetry_order
_atom_site_calc_flag
_atom_site_refinement_flags_posn
_atom_site_refinement_flags_adp
Br1 Br -0.00996(2) 0.01221(2) 0.19965(2) 0.02202(7) Uani 1 1 d . .
Br2 Br -0.07147(2) 0.29647(3) -0.01920(2) 0.02705(7) Uani 1 1 d . .
N01 N -0.33788(16) 0.08678(19) 0.07965(9) 0.0150(3) Uani 1 1 d . .
C004 C -0.3042(2) -0.0555(2) 0.20016(12) 0.0171(4) Uani 1 1 d . .
C005 C -0.41590(19) 0.1815(2) 0.02838(11) 0.0150(4) Uani 1 1 d . .
C006 C -0.38696(19) 0.0517(2) 0.14726(11) 0.0148(4) Uani 1 1 d . .
C007 C -0.3632(2) 0.2145(2) -0.04472(11) 0.0175(4) Uani 1 1 d . .
C008 C -0.5586(2) 0.0667(2) 0.24237(12) 0.0197(4) Uani 1 1 d . .
H008 H -0.6443 0.1054 0.2574 0.024 Uiso 1 1 calc R U
C009 C -0.51671(19) 0.1143(2) 0.16839(11) 0.0157(4) Uani 1 1 d . .
C00A C -0.54823(19) 0.2482(2) 0.04254(11) 0.0158(4) Uani 1 1 d . .
C00B C -0.1749(2) -0.1282(2) 0.17557(12) 0.0194(4) Uani 1 1 d . .
H00A H -0.1904 -0.1494 0.1185 0.023 Uiso 1 1 calc R U
H00B H -0.1563 -0.2315 0.2029 0.023 Uiso 1 1 calc R U
C00C C -0.2247(2) 0.1480(3) -0.05908(12) 0.0209(4) Uani 1 1 d . .
H00C H -0.2241 0.1310 -0.1160 0.025 Uiso 1 1 calc R U
H00D H -0.2095 0.0436 -0.0324 0.025 Uiso 1 1 calc R U
C00D C -0.6245(2) 0.3434(2) -0.01772(12) 0.0195(4) Uani 1 1 d . .
H00E H -0.7121 0.3887 -0.0094 0.023 Uiso 1 1 calc R U
C00E C -0.4417(2) 0.3050(2) -0.10020(12) 0.0213(4) Uani 1 1 d . .
H00F H -0.4075 0.3249 -0.1488 0.026 Uiso 1 1 calc R U
C00F C -0.3490(2) -0.0950(2) 0.26977(12) 0.0202(4) Uani 1 1 d . .
H00G H -0.2938 -0.1649 0.3046 0.024 Uiso 1 1 calc R U
C00G C -0.5729(2) 0.3696(2) -0.08683(12) 0.0223(4) Uani 1 1 d . .
H00H H -0.6254 0.4319 -0.1264 0.027 Uiso 1 1 calc R U
C00H C -0.5967(2) 0.2165(2) 0.11492(12) 0.0169(4) Uani 1 1 d . .
C00I C -0.4767(2) -0.0335(3) 0.29113(12) 0.0219(4) Uani 1 1 d . .
H00I H -0.5053 -0.0626 0.3401 0.026 Uiso 1 1 calc R U
C00J C -0.7321(2) 0.2890(2) 0.13425(13) 0.0213(4) Uani 1 1 d . .
H00J H -0.7426 0.3967 0.1121 0.032 Uiso 1 1 calc R U
H00K H -0.7302 0.2946 0.1913 0.032 Uiso 1 1 calc R U
H00L H -0.8114 0.2227 0.1119 0.032 Uiso 1 1 calc R U

loop_
_atom_site_aniso_label
_atom_site_aniso_U_11
_atom_site_aniso_U_22
_atom_site_aniso_U_33
_atom_site_aniso_U_23
_atom_site_aniso_U_13
_atom_site_aniso_U_12
Br1 0.01422(10) 0.02267(11) 0.02919(12) -0.00642(8) 0.00287(8) -0.00169(7)
Br2 0.01727(11) 0.03276(13) 0.03074(13) -0.00341(9) 0.00164(8) -0.00650(8)
N01 0.0119(7) 0.0130(7) 0.0195(8) -0.0029(6) 0.0001(6) -0.0014(6)
C004 0.0134(8) 0.0127(8) 0.0242(10) -0.0008(7) -0.0016(7) -0.0027(7)
C005 0.0138(8) 0.0126(8) 0.0179(9) -0.0035(7) -0.0008(7) -0.0037(7)
C006 0.0121(8) 0.0116(8) 0.0199(9) -0.0027(7) -0.0004(7) -0.0027(7)
C007 0.0167(9) 0.0169(9) 0.0184(9) -0.0042(7) -0.0004(7) -0.0042(7)
C008 0.0150(9) 0.0204(9) 0.0241(10) -0.0028(8) 0.0044(7) -0.0045(8)
C009 0.0125(8) 0.0136(8) 0.0208(9) -0.0028(7) 0.0010(7) -0.0034(7)
C00A 0.0130(8) 0.0119(8) 0.0213(9) -0.0033(7) -0.0027(7) -0.0023(7)
C00B 0.0157(9) 0.0146(9) 0.0266(10) -0.0013(8) -0.0024(7) 0.0002(7)
C00C 0.0184(9) 0.0239(10) 0.0208(10) -0.0054(8) 0.0040(8) -0.0042(8)
C00D 0.0153(9) 0.0139(9) 0.0275(10) -0.0026(8) -0.0041(8) -0.0004(7)
C00E 0.0248(10) 0.0206(10) 0.0170(9) -0.0009(8) -0.0027(8) -0.0072(8)
C00F 0.0203(9) 0.0147(9) 0.0240(10) 0.0031(8) -0.0037(8) -0.0042(7)
C00G 0.0230(10) 0.0179(9) 0.0228(10) 0.0010(8) -0.0089(8) -0.0032(8)
C00H 0.0119(8) 0.0133(8) 0.0247(10) -0.0047(7) -0.0002(7) -0.0017(7)
C00I 0.0224(10) 0.0222(10) 0.0217(10) 0.0005(8) 0.0050(8) -0.0081(8)
C00J 0.0142(9) 0.0199(10) 0.0293(11) -0.0001(8) 0.0011(8) 0.0005(7)

loop_
_atom_type_symbol
_atom_type_description
_atom_type_scat_dispersion_real
_atom_type_scat_dispersion_imag
_atom_type_scat_source
C C 0.0033 0.0016 'International Tables Vol C Tables 4.2.6.8 and 6.1.1.4'
H H 0.0000 0.0000 'International Tables Vol C Tables 4.2.6.8 and 6.1.1.4'
N N 0.0061 0.0033 'International Tables Vol C Tables 4.2.6.8 and 6.1.1.4'
Br Br -0.2901 2.4595 'International Tables Vol C Tables 4.2.6.8 and 6.1.1.4'

loop_
_geom_angle_atom_site_label_1
_geom_angle_atom_site_label_2
_geom_angle_atom_site_label_3
_geom_angle
C006 N01 C005 118.07(16)
C00F C004 C006 119.68(18)
C00F C004 C00B 121.10(18)
C006 C004 C00B 119.13(18)
N01 C005 C00A 123.39(17)
N01 C005 C007 117.27(17)
C00A C005 C007 119.33(18)
N01 C006 C009 123.35(17)
N01 C006 C004 117.18(17)
C009 C006 C004 119.46(17)
C00E C007 C005 119.44(18)
C00E C007 C00C 121.03(19)
C005 C007 C00C 119.52(18)
C00I C008 C009 120.65(18)
C00H C009 C008 123.68(17)
C00H C009 C006 118.22(17)
C008 C009 C006 118.09(17)
C00H C00A C00D 123.25(18)
C00H C00A C005 118.36(17)
C00D C00A C005 118.39(18)
C004 C00B Br1 111.81(13)
C007 C00C Br2 110.28(14)
C00G C00D C00A 120.75(19)
C007 C00E C00G 121.41(19)
C004 C00F C00I 121.19(19)
C00D C00G C00E 120.65(19)
C00A C00H C009 118.51(17)
C00A C00H C00J 120.61(18)
C009 C00H C00J 120.87(18)
C008 C00I C00F 120.92(19)

loop_
_geom_bond_atom_site_label_1
_geom_bond_atom_site_label_2
_geom_bond_distance
Br1 C00B 1.9738(19)
Br2 C00C 1.980(2)
N01 C006 1.341(2)
N01 C005 1.341(2)
C004 C00F 1.363(3)
C004 C006 1.442(3)
C004 C00B 1.491(3)
C005 C00A 1.437(3)
C005 C007 1.440(3)
C006 C009 1.440(3)
C007 C00E 1.367(3)
C007 C00C 1.491(3)
C008 C00I 1.363(3)
C008 C009 1.438(3)
C009 C00H 1.410(3)
C00A C00H 1.408(3)
C00A C00D 1.433(3)
C00D C00G 1.362(3)
C00E C00G 1.416(3)
C00F C00I 1.420(3)
C00H C00J 1.510(3)
